data_7033992
loop_
_publ_author_name
'Stadelmann, B.'
'Bender, J.'
'F\"orster, D'
'Frey, W.'
'Nieger, M.'
'Gudat, D.'

_publ_section_title
;
 An anionic phosphenium complex as an ambident nucleophile.
;
_journal_issue 13
_journal_name_full 'Dalton transactions (Cambridge, England : 2003)'
_journal_page_first 6023
_journal_page_last 6031
_journal_paper_doi 10.1039/c5dt00008d
_journal_volume 44
_journal_year 2015
_chemical_formula_moiety 'C31 H39 Fe N2 O4 P'
_chemical_formula_sum 'C31 H39 Fe N2 O4 P'
_chemical_formula_weight 590.46
_chemical_name_systematic (2-methyl-1,3-bis(2,6-diisopropylphenyl)-1,3,2-diazaphospholene)-tetracarbonyl-iron(0)
_chemical_properties_physical 'Air-sensitive, Moisture-sensitive'
_space_group_IT_number 62
_symmetry_cell_setting orthorhombic
_symmetry_space_group_name_Hall '-P 2ac 2n'
_symmetry_space_group_name_H-M 'P n m a'
_atom_sites_solution_hydrogens geom
_atom_sites_solution_primary direct
_atom_sites_solution_secondary difmap
_audit_creation_method SHELXL-97
_audit_update_record
;
2014-11-03 deposited with the CCDC.
2015-02-10 downloaded from the CCDC.
;
_cell_angle_alpha 90.00
_cell_angle_beta 90.00
_cell_angle_gamma 90.00
_cell_formula_units_Z 4
_cell_length_a 19.7315(14)
_cell_length_b 20.5098(16)
_cell_length_c 7.4442(6)
_cell_measurement_reflns_used 2441
_cell_measurement_temperature 100(2)
_cell_measurement_theta_max 66.45
_cell_measurement_theta_min 4.31
_cell_volume 3012.6(4)
_computing_cell_refinement 'Bruker APEXII Software Suite, 2008'
_computing_data_collection 'Bruker APEXII Software Suite, 2008'
_computing_data_reduction 'Bruker APEXII Software Suite, 2008'
_computing_molecular_graphics 'SHELXTL-plus, XP (SHeldrick, 1991)'
_computing_publication_material SHELXL-97
_computing_structure_refinement 'SHELXL-97 (Sheldrick, 1997)'
_computing_structure_solution 'SHELXS-97 (Sheldrick, 1990)'
_diffrn_ambient_temperature 100(2)
_diffrn_measured_fraction_theta_full 0.982
_diffrn_measured_fraction_theta_max 0.982
_diffrn_measurement_device_type 'Bruker Kappa APEXII Duo'
_diffrn_measurement_method 'Omega + Phi Scans'
_diffrn_radiation_monochromator triumph
_diffrn_radiation_source I\mS
_diffrn_radiation_type CuK\a
_diffrn_radiation_wavelength 1.54178
_diffrn_reflns_av_R_equivalents 0.0376
_diffrn_reflns_av_sigmaI/netI 0.0240
_diffrn_reflns_limit_h_max 16
_diffrn_reflns_limit_h_min -23
_diffrn_reflns_limit_k_max 23
_diffrn_reflns_limit_k_min -24
_diffrn_reflns_limit_l_max 8
_diffrn_reflns_limit_l_min -8
_diffrn_reflns_number 16472
_diffrn_reflns_theta_full 66.45
_diffrn_reflns_theta_max 66.45
_diffrn_reflns_theta_min 4.31
_diffrn_standards_decay_% 0
_diffrn_standards_interval_count 0
_diffrn_standards_number 0
_exptl_absorpt_coefficient_mu 4.814
_exptl_absorpt_correction_T_max 0.7528
_exptl_absorpt_correction_T_min 0.5336
_exptl_absorpt_correction_type multi-scan
_exptl_absorpt_process_details 'Blessing, 1995'
_exptl_crystal_colour light-yellow
_exptl_crystal_density_diffrn 1.302
_exptl_crystal_density_meas ?
_exptl_crystal_density_method 'not measured'
_exptl_crystal_description plates
_exptl_crystal_F_000 1248
_exptl_crystal_recrystallization_method 'Re-crystallisation from solvent: n-hexane'
_exptl_crystal_size_max 0.14
_exptl_crystal_size_mid 0.11
_exptl_crystal_size_min 0.03
_refine_diff_density_max 0.396
_refine_diff_density_min -0.388
_refine_diff_density_rms 0.049
_refine_ls_extinction_method none
_refine_ls_goodness_of_fit_ref 1.061
_refine_ls_hydrogen_treatment mixed
_refine_ls_matrix_type full
_refine_ls_number_parameters 198
_refine_ls_number_reflns 2677
_refine_ls_number_restraints 0
_refine_ls_restrained_S_all 1.061
_refine_ls_R_factor_all 0.0331
_refine_ls_R_factor_gt 0.0294
_refine_ls_shift/su_max 0.001
_refine_ls_shift/su_mean 0.000
_refine_ls_structure_factor_coef Fsqd
_refine_ls_weighting_details 'calc w=1/[\s^2^(Fo^2^)+(0.0568P)^2^+0.2752P] where P=(Fo^2^+2Fc^2^)/3'
_refine_ls_weighting_scheme calc
_refine_ls_wR_factor_gt 0.0809
_refine_ls_wR_factor_ref 0.0826
_reflns_number_gt 2441
_reflns_number_total 2677
_reflns_threshold_expression >2sigma(I)
_cod_data_source_file c5dt00008d2.cif
_cod_data_source_block gud95
_cod_depositor_comments
;
The following automatic conversions were performed:

'_exptl_crystal_density_meas' value 'none' was changed to '?' - the
value is perceived as not measured.

Automatic conversion script
Id: cif_fix_values 3008 2015-01-20 13:52:24Z robertas 

 Adding full bibliography for 7033990--7033994.cif.
;
_cod_database_code 7033992

loop_
_symmetry_equiv_pos_as_xyz
'x, y, z'
'-x+1/2, -y, z+1/2'
'-x, y+1/2, -z'
'x+1/2, -y+1/2, -z+1/2'
'-x, -y, -z'
'x-1/2, y, -z-1/2'
'x, -y-1/2, z'
'-x-1/2, y-1/2, z-1/2'

loop_
_atom_site_label
_atom_site_type_symbol
_atom_site_fract_x
_atom_site_fract_y
_atom_site_fract_z
_atom_site_U_iso_or_equiv
_atom_site_adp_type
_atom_site_occupancy
_atom_site_symmetry_multiplicity
_atom_site_calc_flag
_atom_site_refinement_flags
Fe1 Fe 0.997279(15) 0.2500 0.56129(4) 0.01661(13) Uani 1 2 d S
P1 P 0.88578(3) 0.2500 0.53105(7) 0.01477(14) Uani 1 2 d S
C1X C 1.08702(12) 0.2500 0.6017(3) 0.0241(5) Uani 1 2 d S
O1X O 1.14342(8) 0.2500 0.6312(2) 0.0391(5) Uani 1 2 d S
C2X C 0.98602(11) 0.2500 0.8007(3) 0.0221(5) Uani 1 2 d S
O2X O 0.98155(10) 0.2500 0.9551(2) 0.0332(4) Uani 1 2 d S
C3X C 1.00233(7) 0.32295(10) 0.4282(2) 0.0224(4) Uani 1 1 d .
O3X O 1.00861(6) 0.36850(7) 0.34045(18) 0.0339(3) Uani 1 1 d .
N1 N 0.83947(6) 0.30941(6) 0.63468(16) 0.0163(3) Uani 1 1 d .
C1 C 0.79211(7) 0.28232(8) 0.75625(19) 0.0182(3) Uani 1 1 d .
H1 H 0.7633 0.3078 0.8303 0.022 Uiso 1 1 calc R
C2 C 0.83418(8) 0.37621(7) 0.57312(19) 0.0174(3) Uani 1 1 d .
C3 C 0.78172(8) 0.39349(8) 0.4534(2) 0.0215(3) Uani 1 1 d .
C4 C 0.78115(9) 0.45696(8) 0.3857(2) 0.0281(4) Uani 1 1 d .
H4 H 0.7468 0.4695 0.3034 0.034 Uiso 1 1 calc R
C5 C 0.82968(10) 0.50165(9) 0.4362(2) 0.0315(4) Uani 1 1 d .
H5 H 0.8302 0.5438 0.3830 0.038 Uiso 1 1 calc R
C6 C 0.87763(9) 0.48550(9) 0.5638(2) 0.0278(4) Uani 1 1 d .
H6 H 0.9093 0.5175 0.6020 0.033 Uiso 1 1 calc R
C7 C 0.88030(8) 0.42299(8) 0.6376(2) 0.0219(3) Uani 1 1 d .
C8 C 0.72389(8) 0.34754(8) 0.4073(2) 0.0246(4) Uani 1 1 d .
H8 H 0.7371 0.3028 0.4472 0.030 Uiso 1 1 calc R
C9 C 0.70854(11) 0.34461(10) 0.2060(2) 0.0376(5) Uani 1 1 d .
H9A H 0.6926 0.3873 0.1650 0.056 Uiso 1 1 calc R
H9B H 0.6734 0.3118 0.1836 0.056 Uiso 1 1 calc R
H9C H 0.7498 0.3328 0.1404 0.056 Uiso 1 1 calc R
C10 C 0.65974(9) 0.36711(9) 0.5106(3) 0.0363(4) Uani 1 1 d .
H10A H 0.6690 0.3663 0.6399 0.054 Uiso 1 1 calc R
H10B H 0.6232 0.3364 0.4829 0.054 Uiso 1 1 calc R
H10C H 0.6460 0.4112 0.4750 0.054 Uiso 1 1 calc R
C11 C 0.92685(8) 0.40801(8) 0.7942(2) 0.0269(4) Uani 1 1 d .
H11 H 0.9368 0.3602 0.7915 0.032 Uiso 1 1 calc R
C12 C 0.89011(9) 0.42260(10) 0.9710(2) 0.0335(4) Uani 1 1 d .
H12A H 0.8794 0.4692 0.9772 0.050 Uiso 1 1 calc R
H12B H 0.9193 0.4107 1.0722 0.050 Uiso 1 1 calc R
H12C H 0.8481 0.3972 0.9766 0.050 Uiso 1 1 calc R
C13 C 0.99455(9) 0.44407(13) 0.7880(3) 0.0458(6) Uani 1 1 d .
H13A H 1.0166 0.4359 0.6722 0.069 Uiso 1 1 calc R
H13B H 1.0237 0.4284 0.8854 0.069 Uiso 1 1 calc R
H13C H 0.9867 0.4910 0.8023 0.069 Uiso 1 1 calc R
C14 C 0.86339(12) 0.2500 0.2954(3) 0.0208(5) Uani 1 2 d S
H14A H 0.8162(14) 0.2500 0.277(3) 0.025(7) Uiso 1 2 d S
H14B H 0.8833(10) 0.2858(10) 0.244(3) 0.040(6) Uiso 1 1 d .

loop_
_atom_site_aniso_label
_atom_site_aniso_U_11
_atom_site_aniso_U_22
_atom_site_aniso_U_33
_atom_site_aniso_U_23
_atom_site_aniso_U_13
_atom_site_aniso_U_12
Fe1 0.0122(2) 0.0185(2) 0.0190(2) 0.000 0.00106(12) 0.000
P1 0.0129(3) 0.0151(3) 0.0163(3) 0.000 0.00059(19) 0.000
C1X 0.0217(13) 0.0326(13) 0.0182(11) 0.000 0.0008(9) 0.000
O1X 0.0175(10) 0.0653(13) 0.0346(10) 0.000 -0.0014(7) 0.000
C2X 0.0161(10) 0.0212(12) 0.0291(14) 0.000 -0.0001(9) 0.000
O2X 0.0381(10) 0.0396(11) 0.0219(10) 0.000 0.0024(7) 0.000
C3X 0.0157(9) 0.0244(10) 0.0270(9) -0.0022(7) 0.0005(6) -0.0009(6)
O3X 0.0349(7) 0.0298(7) 0.0369(8) 0.0096(6) 0.0020(5) -0.0055(5)
N1 0.0149(6) 0.0161(7) 0.0180(6) -0.0006(5) 0.0016(5) 0.0009(5)
C1 0.0163(7) 0.0223(7) 0.0160(7) -0.0020(6) 0.0023(5) 0.0005(6)
C2 0.0198(8) 0.0157(8) 0.0168(7) -0.0014(6) 0.0047(5) 0.0011(6)
C3 0.0274(9) 0.0201(8) 0.0171(7) -0.0031(6) 0.0008(6) 0.0043(7)
C4 0.0397(10) 0.0246(9) 0.0201(8) 0.0010(7) -0.0015(7) 0.0066(8)
C5 0.0495(12) 0.0180(9) 0.0270(9) 0.0035(7) 0.0086(7) 0.0012(8)
C6 0.0303(10) 0.0188(8) 0.0342(10) -0.0051(7) 0.0085(7) -0.0035(7)
C7 0.0195(8) 0.0207(8) 0.0254(8) -0.0042(7) 0.0057(6) -0.0001(6)
C8 0.0272(9) 0.0213(8) 0.0253(8) -0.0029(7) -0.0070(7) 0.0054(7)
C9 0.0496(12) 0.0318(10) 0.0315(10) -0.0043(8) -0.0173(8) 0.0069(9)
C10 0.0241(9) 0.0341(11) 0.0507(11) -0.0070(9) -0.0040(8) 0.0043(8)
C11 0.0215(8) 0.0202(8) 0.0391(10) -0.0076(7) -0.0073(7) 0.0018(7)
C12 0.0332(10) 0.0376(10) 0.0296(9) 0.0029(8) -0.0082(7) -0.0050(8)
C13 0.0260(10) 0.0602(15) 0.0511(13) -0.0207(11) -0.0019(8) -0.0116(9)
C14 0.0177(12) 0.0236(12) 0.0211(12) 0.000 -0.0007(9) 0.000

loop_
_atom_type_symbol
_atom_type_description
_atom_type_scat_dispersion_real
_atom_type_scat_dispersion_imag
_atom_type_scat_source
C C 0.0181 0.0091 'International Tables Vol C Tables 4.2.6.8 and 6.1.1.4'
H H 0.0000 0.0000 'International Tables Vol C Tables 4.2.6.8 and 6.1.1.4'
N N 0.0311 0.0180 'International Tables Vol C Tables 4.2.6.8 and 6.1.1.4'
O O 0.0492 0.0322 'International Tables Vol C Tables 4.2.6.8 and 6.1.1.4'
P P 0.2955 0.4335 'International Tables Vol C Tables 4.2.6.8 and 6.1.1.4'
Fe Fe -1.1336 3.1974 'International Tables Vol C Tables 4.2.6.8 and 6.1.1.4'

loop_
_geom_angle_atom_site_label_1
_geom_angle_atom_site_label_2
_geom_angle_atom_site_label_3
_geom_angle
_geom_angle_site_symmetry_1
_geom_angle_site_symmetry_3
C1X Fe1 C2X 87.46(10) . .
C1X Fe1 C3X 92.16(6) . 7_565
C2X Fe1 C3X 123.63(6) . 7_565
C1X Fe1 C3X 92.16(6) . .
C2X Fe1 C3X 123.63(6) . .
C3X Fe1 C3X 112.72(11) 7_565 .
C1X Fe1 P1 176.20(7) . .
C2X Fe1 P1 88.74(7) . .
C3X Fe1 P1 89.94(5) 7_565 .
C3X Fe1 P1 89.95(5) . .
N1 P1 N1 91.07(8) . 7_565
N1 P1 C14 107.91(7) . .
N1 P1 C14 107.91(7) 7_565 .
N1 P1 Fe1 119.11(4) . .
N1 P1 Fe1 119.11(4) 7_565 .
C14 P1 Fe1 109.97(8) . .
O1X C1X Fe1 178.5(2) . .
O2X C2X Fe1 177.3(2) . .
O3X C3X Fe1 176.64(14) . .
C1 N1 C2 121.76(12) . .
C1 N1 P1 111.24(10) . .
C2 N1 P1 124.80(10) . .
C1 C1 N1 113.13(8) 7_565 .
C1 C1 H1 123.4 7_565 .
N1 C1 H1 123.4 . .
C7 C2 C3 121.25(14) . .
C7 C2 N1 119.37(14) . .
C3 C2 N1 119.36(14) . .
C4 C3 C2 117.92(15) . .
C4 C3 C8 119.40(15) . .
C2 C3 C8 122.53(14) . .
C5 C4 C3 121.08(16) . .
C5 C4 H4 119.5 . .
C3 C4 H4 119.5 . .
C4 C5 C6 120.28(16) . .
C4 C5 H5 119.9 . .
C6 C5 H5 119.9 . .
C5 C6 C7 121.13(17) . .
C5 C6 H6 119.4 . .
C7 C6 H6 119.4 . .
C6 C7 C2 117.88(15) . .
C6 C7 C11 120.78(15) . .
C2 C7 C11 121.09(14) . .
C3 C8 C9 113.22(15) . .
C3 C8 C10 110.12(14) . .
C9 C8 C10 109.76(15) . .
C3 C8 H8 107.9 . .
C9 C8 H8 107.9 . .
C10 C8 H8 107.9 . .
C8 C9 H9A 109.5 . .
C8 C9 H9B 109.5 . .
H9A C9 H9B 109.5 . .
C8 C9 H9C 109.5 . .
H9A C9 H9C 109.5 . .
H9B C9 H9C 109.5 . .
C8 C10 H10A 109.5 . .
C8 C10 H10B 109.5 . .
H10A C10 H10B 109.5 . .
C8 C10 H10C 109.5 . .
H10A C10 H10C 109.5 . .
H10B C10 H10C 109.5 . .
C7 C11 C13 114.11(16) . .
C7 C11 C12 109.52(13) . .
C13 C11 C12 110.21(15) . .
C7 C11 H11 107.6 . .
C13 C11 H11 107.6 . .
C12 C11 H11 107.6 . .
C11 C12 H12A 109.5 . .
C11 C12 H12B 109.5 . .
H12A C12 H12B 109.5 . .
C11 C12 H12C 109.5 . .
H12A C12 H12C 109.5 . .
H12B C12 H12C 109.5 . .
C11 C13 H13A 109.5 . .
C11 C13 H13B 109.5 . .
H13A C13 H13B 109.5 . .
C11 C13 H13C 109.5 . .
H13A C13 H13C 109.5 . .
H13B C13 H13C 109.5 . .
P1 C14 H14A 112.3(16) . .
P1 C14 H14B 107.6(13) . .
H14A C14 H14B 111.3(15) . .

loop_
_geom_bond_atom_site_label_1
_geom_bond_atom_site_label_2
_geom_bond_distance
_geom_bond_site_symmetry_2
Fe1 C1X 1.796(2) .
Fe1 C2X 1.796(2) .
Fe1 C3X 1.797(2) 7_565
Fe1 C3X 1.797(2) .
Fe1 P1 2.2116(6) .
P1 N1 1.7073(12) .
P1 N1 1.7074(12) 7_565
P1 C14 1.809(2) .
C1X O1X 1.134(3) .
C2X O2X 1.152(3) .
C3X O3X 1.147(2) .
N1 C1 1.4145(19) .
N1 C2 1.4484(19) .
C1 C1 1.326(3) 7_565
C1 H1 0.9500 .
C2 C7 1.407(2) .
C2 C3 1.411(2) .
C3 C4 1.396(2) .
C3 C8 1.519(2) .
C4 C5 1.378(3) .
C4 H4 0.9500 .
C5 C6 1.381(3) .
C5 H5 0.9500 .
C6 C7 1.396(2) .
C6 H6 0.9500 .
C7 C11 1.515(2) .
C8 C9 1.530(2) .
C8 C10 1.535(2) .
C8 H8 1.0000 .
C9 H9A 0.9800 .
C9 H9B 0.9800 .
C9 H9C 0.9800 .
C10 H10A 0.9800 .
C10 H10B 0.9800 .
C10 H10C 0.9800 .
C11 C13 1.527(2) .
C11 C12 1.532(3) .
C11 H11 1.0000 .
C12 H12A 0.9800 .
C12 H12B 0.9800 .
C12 H12C 0.9800 .
C13 H13A 0.9800 .
C13 H13B 0.9800 .
C13 H13C 0.9800 .
C14 H14A 0.94(3) .
C14 H14B 0.92(2) .

loop_
_geom_torsion_atom_site_label_1
_geom_torsion_atom_site_label_2
_geom_torsion_atom_site_label_3
_geom_torsion_atom_site_label_4
_geom_torsion
_geom_torsion_site_symmetry_1
_geom_torsion_site_symmetry_4
C1X Fe1 P1 N1 54.77(5) . .
C2X Fe1 P1 N1 54.77(5) . .
C3X Fe1 P1 N1 178.41(8) 7_565 .
C3X Fe1 P1 N1 -68.87(8) . .
C1X Fe1 P1 N1 -54.77(5) . 7_565
C2X Fe1 P1 N1 -54.77(5) . 7_565
C3X Fe1 P1 N1 68.87(8) 7_565 7_565
C3X Fe1 P1 N1 -178.41(8) . 7_565
C1X Fe1 P1 C14 180.0 . .
C2X Fe1 P1 C14 180.0 . .
C3X Fe1 P1 C14 -56.36(6) 7_565 .
C3X Fe1 P1 C14 56.36(6) . .
C2X Fe1 C1X O1X 0.000(10) . .
C3X Fe1 C1X O1X -123.58(6) 7_565 .
C3X Fe1 C1X O1X 123.58(6) . .
P1 Fe1 C1X O1X 0.000(12) . .
C1X Fe1 C2X O2X 0.000(7) . .
C3X Fe1 C2X O2X 90.91(8) 7_565 .
C3X Fe1 C2X O2X -90.90(8) . .
P1 Fe1 C2X O2X 180.000(7) . .
C1X Fe1 C3X O3X 34(3) . .
C2X Fe1 C3X O3X 122(3) . .
C3X Fe1 C3X O3X -60(3) 7_565 .
P1 Fe1 C3X O3X -150(3) . .
N1 P1 N1 C1 3.86(13) 7_565 .
C14 P1 N1 C1 113.09(11) . .
Fe1 P1 N1 C1 -120.70(9) . .
N1 P1 N1 C2 -159.45(9) 7_565 .
C14 P1 N1 C2 -50.23(14) . .
Fe1 P1 N1 C2 75.99(12) . .
C2 N1 C1 C1 160.96(10) . 7_565
P1 N1 C1 C1 -2.94(10) . 7_565
C1 N1 C2 C7 107.15(16) . .
P1 N1 C2 C7 -91.19(15) . .
C1 N1 C2 C3 -71.12(18) . .
P1 N1 C2 C3 90.53(16) . .
C7 C2 C3 C4 6.7(2) . .
N1 C2 C3 C4 -175.09(14) . .
C7 C2 C3 C8 -168.78(14) . .
N1 C2 C3 C8 9.5(2) . .
C2 C3 C4 C5 -1.0(2) . .
C8 C3 C4 C5 174.63(15) . .
C3 C4 C5 C6 -3.9(3) . .
C4 C5 C6 C7 3.2(3) . .
C5 C6 C7 C2 2.3(2) . .
C5 C6 C7 C11 -172.04(15) . .
C3 C2 C7 C6 -7.3(2) . .
N1 C2 C7 C6 174.45(13) . .
C3 C2 C7 C11 167.01(14) . .
N1 C2 C7 C11 -11.2(2) . .
C4 C3 C8 C9 50.2(2) . .
C2 C3 C8 C9 -134.38(16) . .
C4 C3 C8 C10 -73.07(19) . .
C2 C3 C8 C10 102.32(18) . .
C6 C7 C11 C13 -36.2(2) . .
C2 C7 C11 C13 149.64(16) . .
C6 C7 C11 C12 87.88(18) . .
C2 C7 C11 C12 -86.29(18) . .
